data_7132149
loop_
_publ_author_name
'Bag, Debojyoti'
'Sawant, Sanghapal D.'

_publ_section_title
;
 Ag(I)-Catalyzed Dearomatizing Spirocyclization/Nucleophile Addition
 Cascade Reactions of Indole-tethered Ynones
;
_journal_name_full 'Chemical Communications'
_journal_paper_doi 10.1039/D3CC03543C
_journal_year 2023
_chemical_formula_sum 'C27 H22 N2 O'
_chemical_formula_weight 390.46
_space_group_crystal_system monoclinic
_space_group_IT_number 15
_space_group_name_Hall '-C 2yc'
_space_group_name_H-M_alt 'C 1 2/c 1'
_atom_sites_solution_hydrogens mixed
_audit_creation_method SHELXL-2018/3
_audit_update_record
;
2023-09-20 deposited with the CCDC.	2023-09-22 downloaded from the CCDC.
;
_cell_angle_alpha 90
_cell_angle_beta 99.978(3)
_cell_angle_gamma 90
_cell_formula_units_Z 8
_cell_length_a 37.641(3)
_cell_length_b 7.1425(6)
_cell_length_c 15.2538(12)
_cell_measurement_reflns_used 9654
_cell_measurement_temperature 200(2)
_cell_measurement_theta_max 28.257
_cell_measurement_theta_min 2.744
_cell_volume 4039.0(6)
_computing_structure_refinement 'SHELXL-2018/3 (Sheldrick, 2018)'
_computing_structure_solution 'SHELXT 2018/2 (Sheldrick, 2018)'
_diffrn_ambient_temperature 200(2)
_diffrn_measured_fraction_theta_full 0.954
_diffrn_measured_fraction_theta_max 0.865
_diffrn_measurement_device_type 'Bruker APEX-II CCD'
_diffrn_measurement_method '\f and \w scans'
_diffrn_radiation_type MoK\a
_diffrn_radiation_wavelength 0.71073
_diffrn_reflns_av_R_equivalents 0.0530
_diffrn_reflns_av_unetI/netI 0.0605
_diffrn_reflns_Laue_measured_fraction_full 0.954
_diffrn_reflns_Laue_measured_fraction_max 0.865
_diffrn_reflns_limit_h_max 45
_diffrn_reflns_limit_h_min -47
_diffrn_reflns_limit_k_max 9
_diffrn_reflns_limit_k_min -9
_diffrn_reflns_limit_l_max 20
_diffrn_reflns_limit_l_min -16
_diffrn_reflns_number 12385
_diffrn_reflns_point_group_measured_fraction_full 0.954
_diffrn_reflns_point_group_measured_fraction_max 0.865
_diffrn_reflns_theta_full 25.242
_diffrn_reflns_theta_max 28.258
_diffrn_reflns_theta_min 2.712
_exptl_absorpt_coefficient_mu 0.078
_exptl_absorpt_correction_T_max 0.7457
_exptl_absorpt_correction_T_min 0.6344
_exptl_absorpt_correction_type multi-scan
_exptl_absorpt_process_details
;
SADABS-2016/2 (Bruker,2016/2) was used for absorption correction.
wR2(int) was 0.0928 before and 0.0633 after correction.
The Ratio of minimum to maximum transmission is 0.8507.
The \l/2 correction factor is Not present.
;
_exptl_crystal_colour Yellow
_exptl_crystal_density_diffrn 1.284
_exptl_crystal_description Rectangle
_exptl_crystal_F_000 1648
_exptl_crystal_size_max 0.22
_exptl_crystal_size_mid 0.12
_exptl_crystal_size_min 0.09
_refine_diff_density_max 0.161
_refine_diff_density_min -0.184
_refine_diff_density_rms 0.037
_refine_ls_extinction_method none
_refine_ls_goodness_of_fit_ref 1.033
_refine_ls_hydrogen_treatment mixed
_refine_ls_matrix_type full
_refine_ls_number_parameters 278
_refine_ls_number_reflns 4339
_refine_ls_number_restraints 0
_refine_ls_restrained_S_all 1.033
_refine_ls_R_factor_all 0.0857
_refine_ls_R_factor_gt 0.0531
_refine_ls_shift/su_max 0.000
_refine_ls_shift/su_mean 0.000
_refine_ls_structure_factor_coef Fsqd
_refine_ls_weighting_details 'w=1/[\s^2^(Fo^2^)+(0.0589P)^2^+0.9772P] where P=(Fo^2^+2Fc^2^)/3'
_refine_ls_weighting_scheme calc
_refine_ls_wR_factor_gt 0.1229
_refine_ls_wR_factor_ref 0.1374
_reflns_Friedel_coverage 0.000
_reflns_number_gt 2941
_reflns_number_total 4339
_reflns_threshold_expression 'I > 2\s(I)'
_cod_data_source_file d3cc03543c2.cif
_cod_data_source_block shelx
_cod_original_sg_symbol_H-M 'C 2/c'
_cod_database_code 7132149
_shelx_shelxl_version_number 2018/3
_shelx_space_group_comment
;
The symmetry employed for this shelxl refinement is uniquely defined
by the following loop, which should always be used as a source of
symmetry information in preference to the above space-group names.
They are only intended as comments.
;

loop_
_space_group_symop_operation_xyz
'x, y, z'
'-x, y, -z+1/2'
'x+1/2, y+1/2, z'
'-x+1/2, y+1/2, -z+1/2'
'-x, -y, -z'
'x, -y, z-1/2'
'-x+1/2, -y+1/2, -z'
'x+1/2, -y+1/2, z-1/2'

loop_
_atom_site_label
_atom_site_type_symbol
_atom_site_fract_x
_atom_site_fract_y
_atom_site_fract_z
_atom_site_U_iso_or_equiv
_atom_site_adp_type
_atom_site_occupancy
_atom_site_site_symmetry_order
_atom_site_calc_flag
_atom_site_refinement_flags_posn
_atom_site_refinement_flags_adp
_atom_site_refinement_flags_occupancy
_atom_site_disorder_assembly
_atom_site_disorder_group
O1 O 0.33253(4) 0.76658(19) 0.44998(8) 0.0603(4) Uani 1 1 d . . . . .
N2 N 0.36187(5) 0.8946(2) 0.85454(10) 0.0491(4) Uani 1 1 d . . . . .
H2 H 0.3529(6) 1.000(3) 0.8776(15) 0.074 Uiso 1 1 d . U . . .
N1 N 0.31039(4) 0.3817(2) 0.75605(10) 0.0455(4) Uani 1 1 d . . . . .
H1 H 0.3117(5) 0.342(3) 0.8148(15) 0.068 Uiso 1 1 d . U . . .
C14 C 0.31262(4) 0.2807(2) 0.61459(11) 0.0361(4) Uani 1 1 d . . . . .
C11 C 0.33953(4) 0.4411(2) 0.63298(10) 0.0347(4) Uani 1 1 d . . . . .
C10 C 0.32300(5) 0.6226(2) 0.58881(11) 0.0403(4) Uani 1 1 d . . . . .
H10A H 0.296721 0.607843 0.568366 0.048 Uiso 1 1 calc R U . . .
H10B H 0.327122 0.728783 0.631098 0.048 Uiso 1 1 calc R U . . .
C12 C 0.34604(4) 0.4411(2) 0.73757(11) 0.0367(4) Uani 1 1 d . . . . .
H12 H 0.363653 0.339040 0.758546 0.044 Uiso 1 1 calc R U . . .
C7 C 0.37304(4) 0.4151(2) 0.59098(11) 0.0366(4) Uani 1 1 d . . . . .
C15 C 0.30205(5) 0.1755(3) 0.53880(12) 0.0439(4) Uani 1 1 d . . . . .
H15 H 0.313111 0.193555 0.487992 0.053 Uiso 1 1 calc R U . . .
C13 C 0.29623(5) 0.2557(2) 0.68888(11) 0.0398(4) Uani 1 1 d . . . . .
C19 C 0.35932(5) 0.6152(2) 0.78603(11) 0.0399(4) Uani 1 1 d . . . . .
C22 C 0.39641(5) 0.6570(2) 0.82152(11) 0.0393(4) Uani 1 1 d . . . . .
C21 C 0.39692(5) 0.8334(3) 0.86359(11) 0.0412(4) Uani 1 1 d . . . . .
C6 C 0.40157(5) 0.2768(2) 0.61953(11) 0.0394(4) Uani 1 1 d . . . . .
C20 C 0.33965(5) 0.7621(3) 0.80867(12) 0.0477(5) Uani 1 1 d . . . . .
H20 H 0.314122 0.771413 0.794655 0.057 Uiso 1 1 calc R U . . .
C9 C 0.34195(5) 0.6550(2) 0.51128(11) 0.0433(4) Uani 1 1 d . . . . .
C16 C 0.27505(5) 0.0427(3) 0.53769(14) 0.0521(5) Uani 1 1 d . . . . .
H16 H 0.267738 -0.031875 0.486161 0.062 Uiso 1 1 calc R U . . .
C18 C 0.26886(5) 0.1248(3) 0.68782(14) 0.0519(5) Uani 1 1 d . . . . .
H18 H 0.257368 0.108193 0.738033 0.062 Uiso 1 1 calc R U . . .
C1 C 0.39450(5) 0.0986(3) 0.64904(12) 0.0482(5) Uani 1 1 d . . . . .
H1A H 0.370428 0.063837 0.652565 0.058 Uiso 1 1 calc R U . . .
C8 C 0.37298(5) 0.5317(2) 0.52204(12) 0.0448(4) Uani 1 1 d . . . . .
H8 H 0.390895 0.533312 0.485171 0.054 Uiso 1 1 calc R U . . .
C23 C 0.42912(5) 0.5648(3) 0.82126(13) 0.0486(5) Uani 1 1 d . . . . .
H23 H 0.429663 0.446019 0.793512 0.058 Uiso 1 1 calc R U . . .
C26 C 0.42870(6) 0.9222(3) 0.90329(12) 0.0488(5) Uani 1 1 d . . . . .
C17 C 0.25882(5) 0.0191(3) 0.61136(15) 0.0556(5) Uani 1 1 d . . . . .
H17 H 0.240296 -0.071880 0.609640 0.067 Uiso 1 1 calc R U . . .
C5 C 0.43729(5) 0.3231(3) 0.61637(14) 0.0559(5) Uani 1 1 d . . . . .
H5 H 0.442827 0.443820 0.596289 0.067 Uiso 1 1 calc R U . . .
C25 C 0.45998(6) 0.8255(3) 0.90187(14) 0.0595(6) Uani 1 1 d . . . . .
H25 H 0.482210 0.879861 0.929029 0.071 Uiso 1 1 calc R U . . .
C2 C 0.42215(6) -0.0281(3) 0.67324(13) 0.0624(6) Uani 1 1 d . . . . .
H2A H 0.416899 -0.150184 0.692126 0.075 Uiso 1 1 calc R U . . .
C27 C 0.42784(6) 1.1147(3) 0.94217(15) 0.0649(6) Uani 1 1 d . . . . .
H27A H 0.452557 1.157094 0.963942 0.097 Uiso 1 1 calc R U . . .
H27B H 0.414374 1.111546 0.991668 0.097 Uiso 1 1 calc R U . . .
H27C H 0.416043 1.201117 0.896301 0.097 Uiso 1 1 calc R U . . .
C24 C 0.46044(6) 0.6490(3) 0.86181(14) 0.0598(6) Uani 1 1 d . . . . .
H24 H 0.482804 0.586741 0.862766 0.072 Uiso 1 1 calc R U . . .
C3 C 0.45706(6) 0.0208(4) 0.67023(14) 0.0698(7) Uani 1 1 d . . . . .
H3 H 0.475985 -0.066588 0.687698 0.084 Uiso 1 1 calc R U . . .
C4 C 0.46469(6) 0.1962(4) 0.64197(16) 0.0717(7) Uani 1 1 d . . . . .
H4 H 0.488934 0.230276 0.640034 0.086 Uiso 1 1 calc R U . . .

loop_
_atom_site_aniso_label
_atom_site_aniso_U_11
_atom_site_aniso_U_22
_atom_site_aniso_U_33
_atom_site_aniso_U_23
_atom_site_aniso_U_13
_atom_site_aniso_U_12
O1 0.0887(11) 0.0530(8) 0.0405(7) 0.0128(7) 0.0142(7) 0.0122(8)
N2 0.0561(10) 0.0478(9) 0.0450(9) -0.0088(8) 0.0131(8) 0.0028(8)
N1 0.0458(9) 0.0571(10) 0.0372(8) -0.0021(7) 0.0170(7) -0.0071(8)
C14 0.0324(9) 0.0391(9) 0.0374(9) 0.0040(8) 0.0080(7) 0.0030(7)
C11 0.0362(9) 0.0384(9) 0.0312(8) 0.0019(7) 0.0103(7) 0.0010(7)
C10 0.0436(10) 0.0397(9) 0.0379(9) 0.0029(8) 0.0079(8) 0.0045(8)
C12 0.0378(9) 0.0415(9) 0.0324(9) 0.0018(8) 0.0102(7) 0.0004(8)
C7 0.0396(9) 0.0368(9) 0.0348(9) -0.0021(7) 0.0107(7) -0.0028(7)
C15 0.0427(10) 0.0464(10) 0.0430(10) -0.0021(9) 0.0083(8) 0.0031(8)
C13 0.0365(9) 0.0426(9) 0.0416(10) 0.0030(8) 0.0107(8) 0.0016(8)
C19 0.0445(10) 0.0454(10) 0.0314(9) 0.0001(8) 0.0109(8) 0.0009(8)
C22 0.0455(10) 0.0413(9) 0.0323(9) 0.0036(8) 0.0105(8) -0.0020(8)
C21 0.0491(11) 0.0440(10) 0.0322(9) 0.0012(8) 0.0117(8) -0.0029(9)
C6 0.0409(10) 0.0461(10) 0.0334(9) 0.0000(8) 0.0121(7) 0.0040(8)
C20 0.0451(10) 0.0560(12) 0.0426(10) -0.0082(9) 0.0093(9) 0.0007(9)
C9 0.0592(12) 0.0382(9) 0.0335(9) 0.0019(8) 0.0107(8) -0.0006(9)
C16 0.0438(11) 0.0489(11) 0.0610(13) -0.0087(10) 0.0022(10) -0.0001(9)
C18 0.0444(11) 0.0556(12) 0.0592(12) 0.0071(10) 0.0187(9) -0.0044(9)
C1 0.0528(11) 0.0501(11) 0.0456(10) 0.0085(9) 0.0197(9) 0.0103(9)
C8 0.0543(11) 0.0441(10) 0.0406(10) 0.0046(8) 0.0212(9) 0.0009(9)
C23 0.0500(11) 0.0464(10) 0.0504(11) 0.0019(9) 0.0111(9) 0.0030(9)
C26 0.0604(13) 0.0492(11) 0.0372(10) 0.0012(9) 0.0095(9) -0.0104(10)
C17 0.0424(11) 0.0491(11) 0.0746(14) 0.0001(11) 0.0082(10) -0.0082(9)
C5 0.0441(11) 0.0661(13) 0.0598(13) -0.0016(11) 0.0162(10) -0.0019(10)
C25 0.0511(13) 0.0693(14) 0.0559(13) -0.0010(11) 0.0031(10) -0.0133(11)
C2 0.0760(15) 0.0649(13) 0.0507(12) 0.0175(10) 0.0231(11) 0.0271(12)
C27 0.0830(16) 0.0557(13) 0.0545(13) -0.0064(11) 0.0079(12) -0.0140(12)
C24 0.0458(12) 0.0681(14) 0.0642(14) 0.0014(11) 0.0061(10) 0.0040(11)
C3 0.0635(15) 0.0938(18) 0.0520(13) 0.0101(13) 0.0100(11) 0.0351(14)
C4 0.0399(12) 0.1003(19) 0.0750(16) -0.0065(15) 0.0103(11) 0.0123(13)

loop_
_atom_type_symbol
_atom_type_description
_atom_type_scat_dispersion_real
_atom_type_scat_dispersion_imag
_atom_type_scat_source
C C 0.0033 0.0016 'International Tables Vol C Tables 4.2.6.8 and 6.1.1.4'
H H 0.0000 0.0000 'International Tables Vol C Tables 4.2.6.8 and 6.1.1.4'
N N 0.0061 0.0033 'International Tables Vol C Tables 4.2.6.8 and 6.1.1.4'
O O 0.0106 0.0060 'International Tables Vol C Tables 4.2.6.8 and 6.1.1.4'

loop_
_geom_angle_atom_site_label_1
_geom_angle_atom_site_label_2
_geom_angle_atom_site_label_3
_geom_angle
_geom_angle_site_symmetry_1
_geom_angle_site_symmetry_3
_geom_angle_publ_flag
C20 N2 C21 108.78(15) . . ?
C13 N1 C12 106.73(13) . . ?
C15 C14 C13 120.57(16) . . ?
C15 C14 C11 130.60(15) . . ?
C13 C14 C11 108.71(14) . . ?
C7 C11 C14 113.83(13) . . ?
C7 C11 C10 102.70(13) . . ?
C14 C11 C10 110.31(13) . . ?
C7 C11 C12 115.63(13) . . ?
C14 C11 C12 99.71(12) . . ?
C10 C11 C12 115.08(13) . . ?
C9 C10 C11 105.24(13) . . ?
N1 C12 C19 112.48(14) . . ?
N1 C12 C11 101.91(13) . . ?
C19 C12 C11 118.94(14) . . ?
C8 C7 C6 123.52(16) . . ?
C8 C7 C11 111.43(15) . . ?
C6 C7 C11 125.03(14) . . ?
C14 C15 C16 119.14(17) . . ?
C18 C13 C14 120.60(17) . . ?
C18 C13 N1 129.02(16) . . ?
C14 C13 N1 110.33(15) . . ?
C20 C19 C22 106.24(16) . . ?
C20 C19 C12 128.21(17) . . ?
C22 C19 C12 125.51(15) . . ?
C23 C22 C21 118.63(16) . . ?
C23 C22 C19 134.40(17) . . ?
C21 C22 C19 106.97(16) . . ?
N2 C21 C26 129.41(18) . . ?
N2 C21 C22 107.50(16) . . ?
C26 C21 C22 123.07(18) . . ?
C1 C6 C5 117.91(17) . . ?
C1 C6 C7 122.72(16) . . ?
C5 C6 C7 119.37(16) . . ?
C19 C20 N2 110.51(17) . . ?
O1 C9 C8 126.77(17) . . ?
O1 C9 C10 125.70(17) . . ?
C8 C9 C10 107.53(15) . . ?
C17 C16 C15 120.03(19) . . ?
C17 C18 C13 118.03(18) . . ?
C2 C1 C6 120.58(19) . . ?
C7 C8 C9 110.97(16) . . ?
C24 C23 C22 118.76(18) . . ?
C25 C26 C21 116.00(18) . . ?
C25 C26 C27 123.14(19) . . ?
C21 C26 C27 120.8(2) . . ?
C16 C17 C18 121.62(18) . . ?
C4 C5 C6 120.9(2) . . ?
C26 C25 C24 122.43(19) . . ?
C3 C2 C1 120.5(2) . . ?
C23 C24 C25 121.1(2) . . ?
C2 C3 C4 119.9(2) . . ?
C3 C4 C5 120.2(2) . . ?

loop_
_geom_bond_atom_site_label_1
_geom_bond_atom_site_label_2
_geom_bond_distance
_geom_bond_site_symmetry_2
_geom_bond_publ_flag
O1 C9 1.233(2) . ?
N2 C20 1.372(2) . ?
N2 C21 1.374(2) . ?
N1 C13 1.398(2) . ?
N1 C12 1.480(2) . ?
C14 C15 1.378(2) . ?
C14 C13 1.392(2) . ?
C14 C11 1.523(2) . ?
C11 C7 1.522(2) . ?
C11 C10 1.542(2) . ?
C11 C12 1.571(2) . ?
C10 C9 1.501(2) . ?
C12 C19 1.488(2) . ?
C7 C8 1.341(2) . ?
C7 C6 1.468(2) . ?
C15 C16 1.388(3) . ?
C13 C18 1.389(2) . ?
C19 C20 1.362(2) . ?
C19 C22 1.438(2) . ?
C22 C23 1.397(2) . ?
C22 C21 1.413(2) . ?
C21 C26 1.396(3) . ?
C6 C1 1.391(2) . ?
C6 C5 1.394(2) . ?
C9 C8 1.449(3) . ?
C16 C17 1.379(3) . ?
C18 C17 1.386(3) . ?
C1 C2 1.381(3) . ?
C23 C24 1.372(3) . ?
C26 C25 1.369(3) . ?
C26 C27 1.499(3) . ?
C5 C4 1.378(3) . ?
C25 C24 1.402(3) . ?
C2 C3 1.368(3) . ?
C3 C4 1.371(3) . ?
